data_7702470
loop_
_publ_author_name
'Rice, Craig R.'
'W\"orl, Stefan'
'Jeffery, John C.'
'Paul, Rowena L.'
'Ward, Michael D.'

_publ_section_title
;
 New multidentate ligands for supramolecular coordination chemistry:
 double and triple helical complexes of ligands containing pyridyl and
 thiazolyl donor units
;
_journal_issue 5
_journal_name_full 'Journal of the Chemical Society, Dalton Transactions'
_journal_page_first 550
_journal_paper_doi 10.1039/b007922g
_journal_year 2001
_chemical_formula_sum 'C54 H38 Cl4 Cu2 N14 O20 S4'
_chemical_formula_weight 1600.10
_space_group_IT_number 2
_space_group_name_Hall '-P 1'
_space_group_name_H-M_alt 'P -1'
_symmetry_cell_setting triclinic
_symmetry_space_group_name_H-M 'P -1'
_atom_sites_solution_hydrogens geom
_atom_sites_solution_primary direct
_atom_sites_solution_secondary difmap
_audit_creation_method SHELXL-97
_cell_angle_alpha 89.8910(10)
_cell_angle_beta 76.8420(10)
_cell_angle_gamma 79.2060(10)
_cell_formula_units_Z 2
_cell_length_a 12.4345(6)
_cell_length_b 12.5367(6)
_cell_length_c 20.9227(11)
_cell_measurement_temperature 173(2)
_cell_volume 3116.9(3)
_computing_structure_refinement 'SHELXL-97 (Sheldrick, 1997)'
_computing_structure_solution 'SHELXS-97 (Sheldrick, 1997)'
_diffrn_ambient_temperature 173(2)
_diffrn_measured_fraction_theta_full 0.989
_diffrn_measured_fraction_theta_max 0.989
_diffrn_measurement_device 'Siemens SMART Area Detector'
_diffrn_measurement_method '\w rotation with narrow frames (0.3 degrees)'
_diffrn_radiation_monochromator graphite
_diffrn_radiation_source 'fine-focus sealed tube'
_diffrn_radiation_type MoK\a
_diffrn_radiation_wavelength 0.71073
_diffrn_reflns_av_R_equivalents 0.0474
_diffrn_reflns_av_sigmaI/netI 0.0832
_diffrn_reflns_limit_h_max 16
_diffrn_reflns_limit_h_min -16
_diffrn_reflns_limit_k_max 15
_diffrn_reflns_limit_k_min -16
_diffrn_reflns_limit_l_max 27
_diffrn_reflns_limit_l_min -27
_diffrn_reflns_number 32873
_diffrn_reflns_theta_full 27.50
_diffrn_reflns_theta_max 27.50
_diffrn_reflns_theta_min 1.66
_exptl_absorpt_coefficient_mu 1.076
_exptl_absorpt_correction_T_max 0.81
_exptl_absorpt_correction_T_min 0.59
_exptl_absorpt_correction_type 'Empirical, pseudo-azimuthal scan (SADABS)'
_exptl_crystal_colour green
_exptl_crystal_density_diffrn 1.705
_exptl_crystal_density_method 'not measured'
_exptl_crystal_description rod
_exptl_crystal_F_000 1620
_exptl_crystal_size_max 0.5
_exptl_crystal_size_mid 0.2
_exptl_crystal_size_min 0.2
_refine_diff_density_max 1.511
_refine_diff_density_min -0.752
_refine_diff_density_rms 0.093
_refine_ls_extinction_method none
_refine_ls_goodness_of_fit_ref 0.949
_refine_ls_hydrogen_treatment mixed
_refine_ls_matrix_type full
_refine_ls_number_parameters 901
_refine_ls_number_reflns 14162
_refine_ls_number_restraints 21
_refine_ls_restrained_S_all 0.958
_refine_ls_R_factor_all 0.1106
_refine_ls_R_factor_gt 0.0570
_refine_ls_shift/su_max 0.011
_refine_ls_shift/su_mean 0.000
_refine_ls_structure_factor_coef Fsqd
_refine_ls_weighting_details 'calc w=1/[\s^2^(Fo^2^)+(0.0941P)^2^+0.0000P] where P=(Fo^2^+2Fc^2^)/3'
_refine_ls_weighting_scheme calc
_refine_ls_wR_factor_gt 0.1464
_refine_ls_wR_factor_ref 0.1675
_reflns_number_gt 8153
_reflns_number_total 14162
_reflns_threshold_expression >2sigma(I)
_cod_data_source_file b007922g.txt
_cod_data_source_block lyricalm
_cod_original_sg_symbol_H-M P-1
_cod_database_code 7702470

loop_
_symmetry_equiv_pos_as_xyz
'x, y, z'
'-x, -y, -z'

loop_
_atom_site_label
_atom_site_type_symbol
_atom_site_fract_x
_atom_site_fract_y
_atom_site_fract_z
_atom_site_U_iso_or_equiv
_atom_site_adp_type
_atom_site_occupancy
_atom_site_symmetry_multiplicity
_atom_site_calc_flag
_atom_site_refinement_flags
Cu1 Cu 0.69502(4) 0.87453(4) 0.35122(3) 0.03295(15) Uani 1 1 d .
Cu2 Cu 0.74709(4) 0.66886(4) 0.15264(3) 0.03148(15) Uani 1 1 d .
Cl1 Cl 0.68207(9) 0.32918(9) 0.09441(6) 0.0398(3) Uani 1 1 d .
Cl2 Cl 0.24074(11) 0.46645(11) 0.36112(7) 0.0486(3) Uani 1 1 d .
Cl3 Cl 0.73693(13) 0.22011(14) 0.44502(8) 0.0649(4) Uani 1 1 d .
Cl4 Cl 0.20645(14) 0.05537(12) 0.09167(7) 0.0600(4) Uani 1 1 d D
S113 S 0.82585(10) 1.11649(9) 0.21595(6) 0.0393(3) Uani 1 1 d .
S203 S 0.91899(10) 0.93203(11) 0.06353(6) 0.0427(3) Uani 1 1 d .
S213 S 0.54880(10) 0.46593(9) 0.28686(6) 0.0399(3) Uani 1 1 d .
S103 S 0.55589(12) 0.59599(11) 0.44359(7) 0.0488(3) Uani 1 1 d .
O2 O 0.0982(5) 0.0125(4) 0.3236(3) 0.1023(18) Uani 1 1 d .
O3 O 0.2346(6) 0.0986(5) 0.3031(3) 0.120(2) Uani 1 1 d .
O6 O 0.1271(3) 0.4003(4) 0.2125(2) 0.0710(12) Uani 1 1 d .
O7 O 0.2587(4) 0.4829(4) 0.1646(2) 0.0693(12) Uani 1 1 d .
O11 O 0.6924(3) 0.4331(3) 0.06787(17) 0.0500(9) Uani 1 1 d .
O12 O 0.7164(3) 0.3240(3) 0.15570(18) 0.0610(10) Uani 1 1 d .
O13 O 0.5681(3) 0.3148(3) 0.1049(2) 0.0779(14) Uani 1 1 d .
O14 O 0.7533(3) 0.2447(3) 0.04981(19) 0.0581(10) Uani 1 1 d .
O21 O 0.2136(3) 0.5576(3) 0.32386(19) 0.0584(10) Uani 1 1 d .
O22 O 0.1529(4) 0.4153(5) 0.3862(3) 0.118(2) Uani 1 1 d .
O23 O 0.3193(5) 0.4753(6) 0.3962(3) 0.139(3) Uani 1 1 d .
O24 O 0.3149(5) 0.3866(4) 0.3107(3) 0.121(2) Uani 1 1 d .
O31 O 0.8106(4) 0.1866(4) 0.3860(2) 0.0943(16) Uani 1 1 d .
O32 O 0.7563(6) 0.3129(5) 0.4724(3) 0.119(2) Uani 1 1 d .
O41 O 0.2321(4) 0.0332(5) 0.1521(2) 0.0990(18) Uani 1 1 d D
O42 O 0.0859(5) 0.1079(4) 0.1128(3) 0.129(2) Uani 1 1 d D
O43 O 0.2601(9) 0.1219(7) 0.0568(3) 0.276(7) Uani 1 1 d D
O44 O 0.1977(4) -0.0392(3) 0.0588(2) 0.0786(13) Uani 1 1 d D
O33A O 0.7963(9) 0.1432(8) 0.4935(5) 0.093(3) Uani 0.50 1 d P
O34A O 0.6442(7) 0.2934(7) 0.4114(4) 0.071(2) Uani 0.50 1 d P
O33B O 0.6857(11) 0.1495(13) 0.4753(9) 0.157(8) Uani 0.50 1 d P
O34B O 0.6317(8) 0.1959(12) 0.4626(6) 0.089(4) Uani 0.50 1 d P
N1 N 0.1277(6) 0.0946(6) 0.3205(5) 0.117(3) Uani 1 1 d .
N5 N 0.2238(4) 0.4017(4) 0.1850(2) 0.0543(12) Uani 1 1 d .
N101 N 0.6514(3) 0.7491(3) 0.39571(17) 0.0325(8) Uani 1 1 d .
N111 N 0.7356(3) 0.9931(3) 0.29858(17) 0.0309(8) Uani 1 1 d .
N121 N 0.5489(3) 0.9930(3) 0.38349(17) 0.0321(8) Uani 1 1 d .
N131 N 0.8205(3) 0.8372(3) 0.40676(18) 0.0384(9) Uani 1 1 d .
N141 N 0.8791(3) 0.8076(3) 0.26262(17) 0.0303(8) Uani 1 1 d .
N151 N 0.8120(3) 0.6096(3) 0.25885(17) 0.0300(8) Uani 1 1 d .
N201 N 0.8384(3) 0.7689(3) 0.11000(17) 0.0314(8) Uani 1 1 d .
N211 N 0.6486(3) 0.5820(3) 0.20304(18) 0.0318(8) Uani 1 1 d .
N221 N 0.6138(3) 0.6953(3) 0.10451(18) 0.0344(9) Uani 1 1 d .
N231 N 0.9032(3) 0.5606(3) 0.11417(18) 0.0343(9) Uani 1 1 d .
N251 N 0.6417(3) 0.8762(3) 0.18394(17) 0.0297(8) Uani 1 1 d .
N252 N 0.5391(3) 0.8050(3) 0.30243(17) 0.0308(8) Uani 1 1 d .
C4 C 0.0654(7) 0.1948(6) 0.3013(5) 0.105(3) Uani 1 1 d .
C8 C 0.3057(6) 0.2963(5) 0.1746(5) 0.093(3) Uani 1 1 d .
C102 C 0.5643(4) 0.7037(3) 0.3935(2) 0.0353(11) Uani 1 1 d .
C104 C 0.6756(4) 0.6111(4) 0.4662(2) 0.0466(13) Uani 1 1 d .
H104 H 0.7092 0.5661 0.4957 0.056 Uiso 1 1 calc R
C105 C 0.7165(4) 0.6964(4) 0.4360(2) 0.0396(11) Uani 1 1 d .
C112 C 0.8288(4) 0.9958(3) 0.2545(2) 0.0321(10) Uani 1 1 d .
C114 C 0.6912(4) 1.1627(4) 0.2608(2) 0.0387(11) Uani 1 1 d .
H114 H 0.6471 1.2318 0.2567 0.046 Uiso 1 1 calc R
C115 C 0.6565(4) 1.0875(3) 0.3027(2) 0.0320(10) Uani 1 1 d .
C122 C 0.5508(4) 1.0865(3) 0.3505(2) 0.0303(9) Uani 1 1 d .
C123 C 0.4580(4) 1.1704(4) 0.3607(2) 0.0398(11) Uani 1 1 d .
H123 H 0.4611 1.2350 0.3371 0.048 Uiso 1 1 calc R
C124 C 0.3616(4) 1.1591(4) 0.4051(3) 0.0472(13) Uani 1 1 d .
H124 H 0.2974 1.2161 0.4126 0.057 Uiso 1 1 calc R
C125 C 0.3581(4) 1.0647(4) 0.4391(2) 0.0418(12) Uani 1 1 d .
H125 H 0.2915 1.0551 0.4695 0.050 Uiso 1 1 calc R
C126 C 0.4546(4) 0.9843(4) 0.4276(2) 0.0366(11) Uani 1 1 d .
H126 H 0.4537 0.9205 0.4521 0.044 Uiso 1 1 calc R
C132 C 0.8153(4) 0.7436(4) 0.4394(2) 0.0391(11) Uani 1 1 d .
C133 C 0.8959(5) 0.6993(5) 0.4721(3) 0.0521(14) Uani 1 1 d .
H133 H 0.8915 0.6335 0.4943 0.063 Uiso 1 1 calc R
C134 C 0.9843(5) 0.7529(5) 0.4720(3) 0.0653(17) Uani 1 1 d .
H134 H 1.0411 0.7243 0.4943 0.078 Uiso 1 1 calc R
C135 C 0.9887(5) 0.8470(5) 0.4395(3) 0.0582(15) Uani 1 1 d .
H135 H 1.0489 0.8841 0.4385 0.070 Uiso 1 1 calc R
C136 C 0.9041(4) 0.8876(4) 0.4080(2) 0.0445(12) Uani 1 1 d .
H136 H 0.9064 0.9542 0.3864 0.053 Uiso 1 1 calc R
C142 C 0.9538(4) 0.7145(4) 0.2561(2) 0.0320(10) Uani 1 1 d .
C143 C 1.0691(4) 0.7080(4) 0.2270(2) 0.0377(11) Uani 1 1 d .
H143 H 1.1206 0.6408 0.2236 0.045 Uiso 1 1 calc R
C144 C 1.1054(4) 0.8003(4) 0.2038(2) 0.0413(12) Uani 1 1 d .
H144 H 1.1823 0.7974 0.1831 0.050 Uiso 1 1 calc R
C145 C 1.0294(4) 0.8980(4) 0.2105(2) 0.0373(11) Uani 1 1 d .
H145 H 1.0529 0.9631 0.1949 0.045 Uiso 1 1 calc R
C146 C 0.9174(3) 0.8978(4) 0.2409(2) 0.0315(10) Uani 1 1 d .
C152 C 0.9055(4) 0.6180(4) 0.2790(2) 0.0323(10) Uani 1 1 d .
C153 C 0.9514(4) 0.5443(4) 0.3200(2) 0.0411(11) Uani 1 1 d .
H153 H 1.0186 0.5516 0.3324 0.049 Uiso 1 1 calc R
C154 C 0.8968(4) 0.4603(4) 0.3420(3) 0.0460(13) Uani 1 1 d .
H154 H 0.9254 0.4095 0.3707 0.055 Uiso 1 1 calc R
C155 C 0.7994(4) 0.4504(4) 0.3220(2) 0.0408(11) Uani 1 1 d .
H155 H 0.7603 0.3933 0.3367 0.049 Uiso 1 1 calc R
C156 C 0.7616(4) 0.5258(3) 0.2804(2) 0.0330(10) Uani 1 1 d .
C202 C 0.8110(4) 0.8756(4) 0.1059(2) 0.0332(10) Uani 1 1 d .
C204 C 1.0051(4) 0.8063(4) 0.0506(2) 0.0412(11) Uani 1 1 d .
H204 H 1.0817 0.7929 0.0273 0.049 Uiso 1 1 calc R
C205 C 0.9492(4) 0.7288(4) 0.0782(2) 0.0342(10) Uani 1 1 d .
C212 C 0.6618(4) 0.5253(3) 0.2546(2) 0.0311(10) Uani 1 1 d .
C214 C 0.4815(4) 0.5208(4) 0.2283(2) 0.0410(11) Uani 1 1 d .
H214 H 0.4090 0.5112 0.2249 0.049 Uiso 1 1 calc R
C215 C 0.5475(4) 0.5806(4) 0.1870(2) 0.0346(10) Uani 1 1 d .
C222 C 0.5279(4) 0.6462(4) 0.1315(2) 0.0348(10) Uani 1 1 d .
C223 C 0.4275(4) 0.6621(5) 0.1098(3) 0.0516(14) Uani 1 1 d .
H223 H 0.3682 0.6262 0.1296 0.062 Uiso 1 1 calc R
C224 C 0.4164(5) 0.7305(5) 0.0594(3) 0.0611(16) Uani 1 1 d .
H224 H 0.3493 0.7429 0.0439 0.073 Uiso 1 1 calc R
C225 C 0.5043(5) 0.7809(5) 0.0318(3) 0.0547(15) Uani 1 1 d .
H225 H 0.4977 0.8293 -0.0027 0.066 Uiso 1 1 calc R
C226 C 0.6021(4) 0.7608(4) 0.0542(2) 0.0434(12) Uani 1 1 d .
H226 H 0.6630 0.7942 0.0337 0.052 Uiso 1 1 calc R
C232 C 0.9846(4) 0.6108(4) 0.0806(2) 0.0352(10) Uani 1 1 d .
C233 C 1.0908(4) 0.5543(4) 0.0503(2) 0.0443(12) Uani 1 1 d .
H233 H 1.1472 0.5913 0.0276 0.053 Uiso 1 1 calc R
C234 C 1.1128(4) 0.4422(5) 0.0541(3) 0.0499(14) Uani 1 1 d .
H234 H 1.1844 0.4011 0.0331 0.060 Uiso 1 1 calc R
C235 C 1.0304(5) 0.3909(4) 0.0884(3) 0.0487(13) Uani 1 1 d .
H235 H 1.0449 0.3142 0.0917 0.058 Uiso 1 1 calc R
C236 C 0.9261(4) 0.4522(4) 0.1182(2) 0.0391(11) Uani 1 1 d .
H236 H 0.8694 0.4166 0.1421 0.047 Uiso 1 1 calc R
C242 C 0.6960(4) 0.9317(4) 0.1362(2) 0.0323(10) Uani 1 1 d .
C243 C 0.6474(4) 1.0287(4) 0.1138(2) 0.0429(12) Uani 1 1 d .
H243 H 0.6898 1.0658 0.0805 0.051 Uiso 1 1 calc R
C244 C 0.5350(4) 1.0698(4) 0.1414(2) 0.0444(12) Uani 1 1 d .
H244 H 0.4985 1.1362 0.1274 0.053 Uiso 1 1 calc R
C245 C 0.4765(4) 1.0131(4) 0.1895(2) 0.0420(12) Uani 1 1 d .
H245 H 0.3990 1.0394 0.2084 0.050 Uiso 1 1 calc R
C246 C 0.5326(3) 0.9164(4) 0.2103(2) 0.0332(10) Uani 1 1 d .
C253 C 0.4894(4) 0.7459(3) 0.3507(2) 0.0337(10) Uani 1 1 d .
C254 C 0.3795(4) 0.7300(4) 0.3594(2) 0.0410(11) Uani 1 1 d .
H254 H 0.3490 0.6852 0.3927 0.049 Uiso 1 1 calc R
C255 C 0.3159(4) 0.7811(4) 0.3182(3) 0.0464(13) Uani 1 1 d .
H255 H 0.2400 0.7731 0.3233 0.056 Uiso 1 1 calc R
C256 C 0.3633(4) 0.8443(4) 0.2693(2) 0.0397(11) Uani 1 1 d .
H256 H 0.3202 0.8808 0.2409 0.048 Uiso 1 1 calc R
C257 C 0.4762(3) 0.8535(3) 0.2624(2) 0.0310(10) Uani 1 1 d .

loop_
_atom_site_aniso_label
_atom_site_aniso_U_11
_atom_site_aniso_U_22
_atom_site_aniso_U_33
_atom_site_aniso_U_23
_atom_site_aniso_U_13
_atom_site_aniso_U_12
Cu1 0.0339(3) 0.0302(3) 0.0334(3) 0.0099(2) -0.0053(2) -0.0060(2)
Cu2 0.0275(3) 0.0317(3) 0.0333(3) 0.0059(2) -0.0024(2) -0.0065(2)
Cl1 0.0393(6) 0.0393(6) 0.0367(7) -0.0045(5) 0.0035(5) -0.0121(5)
Cl2 0.0458(7) 0.0478(7) 0.0581(8) 0.0206(6) -0.0224(6) -0.0113(6)
Cl3 0.0643(9) 0.0783(11) 0.0527(9) -0.0101(8) 0.0063(7) -0.0390(8)
Cl4 0.0839(11) 0.0596(9) 0.0487(8) 0.0138(7) -0.0258(8) -0.0315(8)
S113 0.0453(7) 0.0322(6) 0.0368(7) 0.0082(5) -0.0002(5) -0.0100(5)
S203 0.0437(7) 0.0487(7) 0.0369(7) 0.0140(6) -0.0031(5) -0.0195(6)
S213 0.0425(7) 0.0299(6) 0.0436(7) 0.0050(5) 0.0010(5) -0.0111(5)
S103 0.0604(8) 0.0433(7) 0.0401(8) 0.0163(6) -0.0003(6) -0.0179(6)
O2 0.101(4) 0.068(3) 0.129(5) 0.009(3) 0.005(3) -0.032(3)
O3 0.136(5) 0.116(5) 0.114(5) -0.016(4) -0.035(4) -0.034(4)
O6 0.047(2) 0.100(3) 0.063(3) -0.005(2) -0.006(2) -0.011(2)
O7 0.073(3) 0.061(3) 0.076(3) 0.000(2) -0.019(2) -0.018(2)
O11 0.058(2) 0.045(2) 0.043(2) 0.0104(16) -0.0044(17) -0.0082(17)
O12 0.092(3) 0.052(2) 0.041(2) 0.0097(18) -0.013(2) -0.020(2)
O13 0.042(2) 0.076(3) 0.106(4) -0.020(3) 0.011(2) -0.024(2)
O14 0.055(2) 0.053(2) 0.052(2) -0.0152(18) 0.0094(18) -0.0022(18)
O21 0.054(2) 0.059(2) 0.070(3) 0.034(2) -0.024(2) -0.0181(18)
O22 0.062(3) 0.153(5) 0.151(5) 0.114(4) -0.029(3) -0.042(3)
O23 0.157(5) 0.201(7) 0.123(5) 0.112(5) -0.099(4) -0.115(5)
O24 0.111(4) 0.073(3) 0.156(6) 0.021(4) 0.003(4) 0.005(3)
O31 0.090(4) 0.117(4) 0.061(3) -0.002(3) 0.010(3) -0.016(3)
O32 0.170(6) 0.107(4) 0.102(5) 0.000(4) -0.044(4) -0.067(4)
O41 0.097(4) 0.165(5) 0.063(3) 0.025(3) -0.031(3) -0.079(4)
O42 0.121(5) 0.084(4) 0.162(6) 0.005(4) -0.023(4) 0.020(4)
O43 0.517(17) 0.321(11) 0.067(4) 0.031(6) 0.005(7) -0.359(13)
O44 0.112(4) 0.062(3) 0.070(3) -0.001(2) -0.032(3) -0.022(3)
O33A 0.104(8) 0.111(8) 0.070(6) 0.031(6) -0.048(6) -0.007(6)
O34A 0.060(5) 0.080(6) 0.077(6) 0.002(5) -0.022(4) -0.015(4)
O33B 0.079(10) 0.171(14) 0.213(17) 0.144(13) -0.002(10) -0.046(10)
O34B 0.048(6) 0.153(12) 0.075(7) 0.011(8) -0.008(5) -0.045(7)
N1 0.076(5) 0.074(5) 0.219(9) -0.010(5) -0.059(5) -0.028(4)
N5 0.047(3) 0.066(3) 0.052(3) -0.007(2) -0.013(2) -0.016(2)
N101 0.036(2) 0.032(2) 0.028(2) 0.0048(16) -0.0052(16) -0.0057(16)
N111 0.034(2) 0.0294(19) 0.029(2) 0.0024(15) -0.0051(16) -0.0075(16)
N121 0.038(2) 0.0285(19) 0.027(2) -0.0002(15) -0.0048(16) -0.0043(16)
N131 0.043(2) 0.041(2) 0.029(2) 0.0061(17) -0.0069(17) -0.0040(18)
N141 0.035(2) 0.032(2) 0.025(2) 0.0037(15) -0.0077(15) -0.0076(16)
N151 0.0315(19) 0.0268(19) 0.029(2) 0.0024(15) -0.0018(15) -0.0044(15)
N201 0.0315(19) 0.036(2) 0.028(2) 0.0057(16) -0.0070(16) -0.0086(16)
N211 0.034(2) 0.0263(19) 0.032(2) -0.0002(16) -0.0013(16) -0.0072(16)
N221 0.037(2) 0.033(2) 0.031(2) 0.0004(16) -0.0064(16) -0.0022(16)
N231 0.037(2) 0.039(2) 0.026(2) -0.0014(16) -0.0075(16) -0.0037(17)
N251 0.0318(19) 0.0312(19) 0.027(2) 0.0038(15) -0.0068(15) -0.0081(15)
N252 0.0309(19) 0.0288(19) 0.029(2) 0.0003(15) -0.0006(16) -0.0047(15)
C4 0.083(5) 0.059(4) 0.152(8) 0.018(5) 0.005(5) 0.003(4)
C8 0.057(4) 0.043(4) 0.161(8) -0.018(4) 0.001(4) 0.006(3)
C102 0.043(3) 0.027(2) 0.030(3) 0.0050(19) 0.005(2) -0.007(2)
C104 0.060(3) 0.049(3) 0.028(3) 0.015(2) -0.007(2) -0.007(3)
C105 0.049(3) 0.038(3) 0.024(2) 0.008(2) 0.000(2) -0.001(2)
C112 0.037(2) 0.031(2) 0.030(2) 0.0062(18) -0.0051(19) -0.0119(19)
C114 0.041(3) 0.029(2) 0.042(3) 0.005(2) -0.004(2) -0.005(2)
C115 0.034(2) 0.029(2) 0.032(3) 0.0016(19) -0.0072(19) -0.0051(19)
C122 0.039(2) 0.028(2) 0.024(2) 0.0005(17) -0.0061(18) -0.0089(19)
C123 0.045(3) 0.031(2) 0.040(3) 0.004(2) -0.009(2) 0.001(2)
C124 0.044(3) 0.042(3) 0.047(3) -0.001(2) -0.002(2) 0.003(2)
C125 0.038(3) 0.044(3) 0.037(3) -0.005(2) 0.005(2) -0.008(2)
C126 0.044(3) 0.035(3) 0.028(3) 0.0031(19) -0.002(2) -0.008(2)
C132 0.042(3) 0.046(3) 0.025(2) 0.003(2) -0.002(2) -0.002(2)
C133 0.060(3) 0.055(3) 0.038(3) 0.011(2) -0.013(3) -0.002(3)
C134 0.058(4) 0.087(5) 0.051(4) 0.008(3) -0.027(3) 0.003(3)
C135 0.050(3) 0.075(4) 0.053(4) 0.006(3) -0.016(3) -0.014(3)
C136 0.044(3) 0.055(3) 0.037(3) 0.005(2) -0.012(2) -0.013(2)
C142 0.031(2) 0.034(2) 0.032(3) 0.0027(19) -0.0087(19) -0.0064(19)
C143 0.030(2) 0.039(3) 0.040(3) 0.002(2) -0.005(2) 0.000(2)
C144 0.027(2) 0.053(3) 0.044(3) 0.007(2) -0.004(2) -0.012(2)
C145 0.035(2) 0.040(3) 0.039(3) 0.009(2) -0.007(2) -0.015(2)
C146 0.029(2) 0.040(3) 0.027(2) 0.0079(19) -0.0084(18) -0.0098(19)
C152 0.032(2) 0.032(2) 0.027(2) 0.0034(18) -0.0016(18) -0.0008(19)
C153 0.040(3) 0.040(3) 0.041(3) 0.008(2) -0.010(2) 0.000(2)
C154 0.045(3) 0.046(3) 0.043(3) 0.017(2) -0.009(2) -0.001(2)
C155 0.050(3) 0.031(2) 0.040(3) 0.007(2) -0.007(2) -0.009(2)
C156 0.032(2) 0.031(2) 0.029(2) 0.0024(19) 0.0015(19) -0.0002(19)
C202 0.042(3) 0.035(2) 0.025(2) 0.0071(19) -0.0082(19) -0.014(2)
C204 0.035(2) 0.053(3) 0.033(3) 0.002(2) 0.000(2) -0.010(2)
C205 0.032(2) 0.043(3) 0.026(2) 0.0023(19) -0.0035(19) -0.007(2)
C212 0.033(2) 0.022(2) 0.035(3) 0.0006(18) -0.0016(19) -0.0068(18)
C214 0.037(3) 0.033(3) 0.051(3) -0.003(2) -0.002(2) -0.011(2)
C215 0.029(2) 0.033(2) 0.040(3) -0.003(2) -0.006(2) -0.0051(19)
C222 0.035(2) 0.034(2) 0.033(3) -0.006(2) -0.004(2) -0.006(2)
C223 0.042(3) 0.063(4) 0.052(3) 0.003(3) -0.012(2) -0.016(3)
C224 0.051(3) 0.082(4) 0.053(4) 0.011(3) -0.022(3) -0.010(3)
C225 0.056(3) 0.066(4) 0.044(3) 0.013(3) -0.024(3) -0.001(3)
C226 0.052(3) 0.043(3) 0.034(3) 0.004(2) -0.007(2) -0.009(2)
C232 0.031(2) 0.050(3) 0.024(2) 0.001(2) -0.0058(19) -0.005(2)
C233 0.035(3) 0.064(3) 0.029(3) -0.004(2) -0.002(2) -0.004(2)
C234 0.040(3) 0.059(4) 0.041(3) -0.011(3) -0.009(2) 0.013(3)
C235 0.060(3) 0.038(3) 0.049(3) -0.006(2) -0.022(3) 0.000(3)
C236 0.047(3) 0.037(3) 0.033(3) 0.000(2) -0.010(2) -0.004(2)
C242 0.034(2) 0.034(2) 0.031(2) 0.0033(19) -0.0081(19) -0.0089(19)
C243 0.047(3) 0.042(3) 0.040(3) 0.015(2) -0.009(2) -0.009(2)
C244 0.049(3) 0.036(3) 0.042(3) 0.009(2) -0.009(2) 0.005(2)
C245 0.038(3) 0.039(3) 0.044(3) 0.003(2) -0.009(2) 0.004(2)
C246 0.028(2) 0.038(3) 0.032(3) 0.0028(19) -0.0042(18) -0.0061(19)
C253 0.036(2) 0.030(2) 0.033(3) 0.0026(19) -0.0026(19) -0.0065(19)
C254 0.042(3) 0.037(3) 0.039(3) 0.000(2) 0.004(2) -0.011(2)
C255 0.033(3) 0.051(3) 0.054(3) -0.002(3) -0.002(2) -0.015(2)
C256 0.035(2) 0.042(3) 0.040(3) -0.004(2) -0.005(2) -0.005(2)
C257 0.031(2) 0.027(2) 0.033(3) -0.0012(18) -0.0023(19) -0.0049(18)

loop_
_atom_type_symbol
_atom_type_description
_atom_type_scat_dispersion_real
_atom_type_scat_dispersion_imag
_atom_type_scat_source
C C 0.0033 0.0016 'International Tables Vol C Tables 4.2.6.8 and 6.1.1.4'
H H 0.0000 0.0000 'International Tables Vol C Tables 4.2.6.8 and 6.1.1.4'
N N 0.0061 0.0033 'International Tables Vol C Tables 4.2.6.8 and 6.1.1.4'
O O 0.0106 0.0060 'International Tables Vol C Tables 4.2.6.8 and 6.1.1.4'
S S 0.1246 0.1234 'International Tables Vol C Tables 4.2.6.8 and 6.1.1.4'
Cl Cl 0.1484 0.1585 'International Tables Vol C Tables 4.2.6.8 and 6.1.1.4'
Cu Cu 0.3201 1.2651 'International Tables Vol C Tables 4.2.6.8 and 6.1.1.4'

loop_
_geom_angle_atom_site_label_1
_geom_angle_atom_site_label_2
_geom_angle_atom_site_label_3
_geom_angle
N111 Cu1 N101 173.87(16)
N111 Cu1 N121 79.81(14)
N101 Cu1 N121 101.47(15)
N111 Cu1 N131 104.86(15)
N101 Cu1 N131 79.62(15)
N121 Cu1 N131 122.29(14)
N211 Cu2 N201 173.36(15)
N211 Cu2 N221 79.24(15)
N201 Cu2 N221 101.55(15)
N211 Cu2 N231 106.15(15)
N201 Cu2 N231 79.05(15)
N221 Cu2 N231 123.09(14)
O13 Cl1 O11 110.1(2)
O13 Cl1 O14 109.2(2)
O11 Cl1 O14 109.9(2)
O13 Cl1 O12 109.9(3)
O11 Cl1 O12 108.5(2)
O14 Cl1 O12 109.3(2)
O23 Cl2 O22 120.8(3)
O23 Cl2 O21 114.4(3)
O22 Cl2 O21 114.7(2)
O23 Cl2 O24 96.5(4)
O22 Cl2 O24 102.9(4)
O21 Cl2 O24 102.6(3)
O33B Cl3 O34B 39.3(6)
O33B Cl3 O31 116.6(10)
O34B Cl3 O31 123.3(6)
O33B Cl3 O32 126.6(10)
O34B Cl3 O32 118.6(6)
O31 Cl3 O32 113.2(4)
O33B Cl3 O33A 61.5(8)
O34B Cl3 O33A 99.1(7)
O31 Cl3 O33A 100.2(5)
O32 Cl3 O33A 92.4(5)
O33B Cl3 O34A 104.2(7)
O34B Cl3 O34A 65.4(6)
O31 Cl3 O34A 93.8(4)
O32 Cl3 O34A 90.3(4)
O33A Cl3 O34A 163.4(5)
O43 Cl4 O41 116.1(4)
O43 Cl4 O44 116.6(4)
O41 Cl4 O44 111.8(3)
O43 Cl4 O42 108.6(6)
O41 Cl4 O42 100.7(3)
O44 Cl4 O42 100.5(3)
C112 S113 C114 90.1(2)
C202 S203 C204 90.2(2)
C214 S213 C212 90.8(2)
C104 S103 C102 90.9(2)
O33B O33A Cl3 48.2(5)
Cl3 O34A O34B 49.6(4)
O34B O33B Cl3 76.2(12)
O34B O33B O33A 142(2)
Cl3 O33B O33A 70.3(8)
O33B O34B Cl3 64.6(11)
O33B O34B O34A 128.7(14)
Cl3 O34B O34A 64.9(6)
O2 N1 O3 120.8(7)
O2 N1 C4 124.6(7)
O3 N1 C4 107.6(7)
O6 N5 O7 124.7(5)
O6 N5 C8 117.7(5)
O7 N5 C8 117.6(5)
C102 N101 C105 112.8(4)
C102 N101 Cu1 128.6(3)
C105 N101 Cu1 118.6(3)
C112 N111 C115 112.8(4)
C112 N111 Cu1 128.7(3)
C115 N111 Cu1 118.4(3)
C126 N121 C122 118.1(4)
C126 N121 Cu1 128.4(3)
C122 N121 Cu1 113.3(3)
C136 N131 C132 118.8(4)
C136 N131 Cu1 128.1(3)
C132 N131 Cu1 112.8(3)
C142 N141 C146 117.6(4)
C152 N151 C156 117.3(4)
C202 N201 C205 111.9(4)
C202 N201 Cu2 129.2(3)
C205 N201 Cu2 118.9(3)
C212 N211 C215 113.1(4)
C212 N211 Cu2 128.5(3)
C215 N211 Cu2 118.3(3)
C222 N221 C226 118.0(4)
C222 N221 Cu2 114.1(3)
C226 N221 Cu2 127.7(3)
C236 N231 C232 118.8(4)
C236 N231 Cu2 127.6(3)
C232 N231 Cu2 113.5(3)
C246 N251 C242 117.6(4)
C257 N252 C253 117.4(4)
N101 C102 C253 120.1(4)
N101 C102 S103 112.3(3)
C253 C102 S103 127.6(4)
C105 C104 S103 110.7(4)
C104 C105 N101 113.2(5)
C104 C105 C132 132.1(4)
N101 C105 C132 114.7(4)
N111 C112 C146 119.0(4)
N111 C112 S113 112.9(3)
C146 C112 S113 128.0(3)
C115 C114 S113 110.7(3)
C114 C115 N111 113.5(4)
C114 C115 C122 132.3(4)
N111 C115 C122 114.2(4)
N121 C122 C123 121.7(4)
N121 C122 C115 114.0(4)
C123 C122 C115 124.2(4)
C124 C123 C122 119.3(4)
C123 C124 C125 119.8(4)
C124 C125 C126 118.2(4)
N121 C126 C125 122.8(4)
N131 C132 C133 121.8(5)
N131 C132 C105 113.9(4)
C133 C132 C105 124.4(5)
C132 C133 C134 118.5(5)
C135 C134 C133 119.4(5)
C134 C135 C136 119.1(6)
N131 C136 C135 122.3(5)
N141 C142 C143 122.5(4)
N141 C142 C152 114.8(4)
C143 C142 C152 122.7(4)
C144 C143 C142 118.8(4)
C143 C144 C145 119.7(4)
C144 C145 C146 117.9(4)
N141 C146 C145 123.5(4)
N141 C146 C112 112.5(4)
C145 C146 C112 124.0(4)
N151 C152 C153 123.0(4)
N151 C152 C142 114.7(4)
C153 C152 C142 122.3(4)
C154 C153 C152 118.3(5)
C153 C154 C155 119.7(4)
C156 C155 C154 117.9(4)
N151 C156 C155 123.9(4)
N151 C156 C212 112.0(4)
C155 C156 C212 124.2(4)
N201 C202 C242 119.3(4)
N201 C202 S203 113.4(3)
C242 C202 S203 127.3(3)
C205 C204 S203 110.8(3)
C204 C205 N201 113.7(4)
C204 C205 C232 131.8(4)
N201 C205 C232 114.6(4)
N211 C212 C156 119.3(4)
N211 C212 S213 112.6(3)
C156 C212 S213 127.9(3)
C215 C214 S213 110.2(4)
C214 C215 N211 113.3(4)
C214 C215 C222 132.0(4)
N211 C215 C222 114.7(4)
N221 C222 C223 122.3(5)
N221 C222 C215 113.6(4)
C223 C222 C215 124.1(4)
C224 C223 C222 118.8(5)
C223 C224 C225 119.0(5)
C224 C225 C226 119.9(5)
N221 C226 C225 122.1(5)
N231 C232 C233 122.3(5)
N231 C232 C205 114.0(4)
C233 C232 C205 123.7(4)
C232 C233 C234 118.3(5)
C235 C234 C233 119.6(5)
C234 C235 C236 119.3(5)
N231 C236 C235 121.7(5)
N251 C242 C243 124.2(4)
N251 C242 C202 113.5(4)
C243 C242 C202 122.2(4)
C242 C243 C244 117.8(4)
C245 C244 C243 119.1(4)
C244 C245 C246 119.4(4)
N251 C246 C245 121.8(4)
N251 C246 C257 116.0(4)
C245 C246 C257 122.2(4)
N252 C253 C254 123.8(4)
N252 C253 C102 111.9(4)
C254 C253 C102 124.3(4)
C255 C254 C253 118.0(4)
C254 C255 C256 119.6(4)
C255 C256 C257 119.0(4)
N252 C257 C256 122.2(4)
N252 C257 C246 116.1(4)
C256 C257 C246 121.7(4)

loop_
_geom_bond_atom_site_label_1
_geom_bond_atom_site_label_2
_geom_bond_distance
Cu1 N111 1.923(4)
Cu1 N101 1.928(4)
Cu1 N121 2.097(3)
Cu1 N131 2.134(4)
Cu2 N211 1.925(4)
Cu2 N201 1.930(4)
Cu2 N221 2.103(4)
Cu2 N231 2.136(4)
Cl1 O13 1.430(4)
Cl1 O11 1.431(3)
Cl1 O14 1.432(3)
Cl1 O12 1.438(4)
Cl2 O23 1.368(5)
Cl2 O22 1.371(5)
Cl2 O21 1.414(3)
Cl2 O24 1.477(6)
Cl3 O33B 1.271(12)
Cl3 O34B 1.366(10)
Cl3 O31 1.372(5)
Cl3 O32 1.382(5)
Cl3 O33A 1.605(8)
Cl3 O34A 1.625(8)
Cl4 O43 1.287(5)
Cl4 O41 1.389(4)
Cl4 O44 1.406(4)
Cl4 O42 1.485(5)
S113 C112 1.712(4)
S113 C114 1.715(5)
S203 C202 1.704(4)
S203 C204 1.715(5)
S213 C214 1.709(5)
S213 C212 1.715(4)
S103 C104 1.703(6)
S103 C102 1.712(4)
O2 N1 1.152(7)
O3 N1 1.306(8)
O6 N5 1.212(6)
O7 N5 1.218(6)
O33A O33B 1.497(18)
O34A O34B 1.631(15)
O33B O34B 0.891(14)
N1 C4 1.453(10)
N5 C8 1.492(7)
N101 C102 1.324(6)
N101 C105 1.384(6)
N111 C112 1.313(5)
N111 C115 1.379(5)
N121 C126 1.340(5)
N121 C122 1.361(5)
N131 C136 1.319(6)
N131 C132 1.361(6)
N141 C142 1.334(5)
N141 C146 1.347(5)
N151 C152 1.345(6)
N151 C156 1.347(5)
N201 C202 1.324(5)
N201 C205 1.386(5)
N211 C212 1.316(5)
N211 C215 1.376(6)
N221 C222 1.345(6)
N221 C226 1.351(6)
N231 C236 1.342(6)
N231 C232 1.352(6)
N251 C246 1.342(5)
N251 C242 1.343(5)
N252 C257 1.342(5)
N252 C253 1.355(5)
C102 C253 1.462(6)
C104 C105 1.363(7)
C105 C132 1.474(7)
C112 C146 1.469(6)
C114 C115 1.349(6)
C115 C122 1.462(6)
C122 C123 1.384(6)
C123 C124 1.369(7)
C124 C125 1.383(7)
C125 C126 1.390(6)
C132 C133 1.372(7)
C133 C134 1.391(8)
C134 C135 1.363(8)
C135 C136 1.383(7)
C142 C143 1.411(6)
C142 C152 1.482(6)
C143 C144 1.369(6)
C144 C145 1.385(6)
C145 C146 1.394(6)
C152 C153 1.391(6)
C153 C154 1.381(7)
C154 C155 1.395(7)
C155 C156 1.375(6)
C156 C212 1.463(6)
C202 C242 1.467(6)
C204 C205 1.352(6)
C205 C232 1.466(6)
C214 C215 1.374(6)
C215 C222 1.460(6)
C222 C223 1.404(7)
C223 C224 1.371(8)
C224 C225 1.378(8)
C225 C226 1.381(7)
C232 C233 1.385(6)
C233 C234 1.386(7)
C234 C235 1.374(8)
C235 C236 1.387(7)
C242 C243 1.385(6)
C243 C244 1.385(6)
C244 C245 1.380(7)
C245 C246 1.402(6)
C246 C257 1.469(6)
C253 C254 1.390(6)
C254 C255 1.378(7)
C255 C256 1.384(7)
C256 C257 1.404(6)
